data_4129722
loop_
_publ_author_name
'Garden, Jennifer A.'
'Saini, Prabhjot K.'
'Williams, Charlotte K.'

_publ_section_title
;
 Greater than the Sum of Its Parts: A Heterodinuclear Polymerization
 Catalyst.
;
_journal_issue 48
_journal_name_full 'Journal of the American Chemical Society'
_journal_page_first 15078
_journal_page_last 15081
_journal_paper_doi 10.1021/jacs.5b09913
_journal_volume 137
_journal_year 2015
_chemical_formula_moiety 'C34 H54 Br2 N4 O2 Zn2, C H2 Cl2'
_chemical_formula_sum 'C35 H56 Br2 Cl2 N4 O2 Zn2'
_chemical_formula_weight 926.29
_space_group_crystal_system orthorhombic
_space_group_IT_number 61
_space_group_name_Hall '-P 2ac 2ab'
_space_group_name_H-M_alt 'P b c a'
_atom_sites_solution_hydrogens mixed
_audit_creation_method SHELXL
_cell_angle_alpha 90
_cell_angle_beta 90
_cell_angle_gamma 90
_cell_formula_units_Z 8
_cell_length_a 11.91397(13)
_cell_length_b 25.1896(3)
_cell_length_c 26.0022(3)
_cell_measurement_reflns_used 25210
_cell_measurement_temperature 173(2)
_cell_measurement_theta_max 32.3810
_cell_measurement_theta_min 3.3570
_cell_volume 7803.47(15)
_computing_cell_refinement 'CrysAlisPro, Agilent Technologies'
_computing_data_collection 'CrysAlisPro, Agilent Technologies'
_computing_data_reduction 'CrysAlisPro, Agilent Technologies'
_computing_molecular_graphics 'Bruker SHELXTL'
_computing_publication_material 'CIFTAB-2014 (Sheldrick, 2014)'
_computing_structure_refinement 'SHELXL-2014/7 (Sheldrick, 2014)'
_computing_structure_solution 'SHELXS-2014 (Sheldrick, 2014)'
_diffrn_ambient_temperature 173(2)
_diffrn_detector_area_resol_mean 15.9825
_diffrn_measured_fraction_theta_full 0.998
_diffrn_measured_fraction_theta_max 0.935
_diffrn_measurement_device_type 'OD Xcalibur 3'
_diffrn_measurement_method 'omega scans'
_diffrn_radiation_type MoK\a
_diffrn_radiation_wavelength 0.71073
_diffrn_reflns_av_R_equivalents 0.0374
_diffrn_reflns_av_unetI/netI 0.0318
_diffrn_reflns_Laue_measured_fraction_full 0.998
_diffrn_reflns_Laue_measured_fraction_max 0.935
_diffrn_reflns_limit_h_max 17
_diffrn_reflns_limit_h_min -17
_diffrn_reflns_limit_k_max 34
_diffrn_reflns_limit_k_min -36
_diffrn_reflns_limit_l_max 39
_diffrn_reflns_limit_l_min -39
_diffrn_reflns_number 86031
_diffrn_reflns_point_group_measured_fraction_full 0.998
_diffrn_reflns_point_group_measured_fraction_max 0.935
_diffrn_reflns_theta_full 25.242
_diffrn_reflns_theta_max 33.004
_diffrn_reflns_theta_min 3.070
_diffrn_source 'Enhance (Mo) X-ray Source'
_exptl_absorpt_coefficient_mu 3.450
_exptl_absorpt_correction_T_max 0.630
_exptl_absorpt_correction_T_min 0.485
_exptl_absorpt_correction_type analytical
_exptl_absorpt_process_details
;
CrysAlisPro, Agilent Technologies,
Version 1.171.37.35 (release 13-08-2014 CrysAlis171 .NET)
(compiled Aug 13 2014,18:06:01)
Analytical numeric absorption correction using a multifaceted crystal
model based on expressions derived by R.C. Clark & J.S. Reid.
(Clark, R. C. & Reid, J. S. (1995). Acta Cryst. A51, 887-897)
Empirical absorption correction using spherical harmonics,
implemented in SCALE3 ABSPACK scaling algorithm.
;
_exptl_crystal_colour Colourless
_exptl_crystal_density_diffrn 1.577
_exptl_crystal_description blocks
_exptl_crystal_F_000 3792
_exptl_crystal_size_max 0.26
_exptl_crystal_size_mid 0.24
_exptl_crystal_size_min 0.16
_refine_diff_density_max 0.925
_refine_diff_density_min -0.617
_refine_diff_density_rms 0.091
_refine_ls_extinction_method none
_refine_ls_goodness_of_fit_ref 1.040
_refine_ls_hydrogen_treatment mixed
_refine_ls_matrix_type full
_refine_ls_number_parameters 450
_refine_ls_number_reflns 13763
_refine_ls_number_restraints 4
_refine_ls_restrained_S_all 1.040
_refine_ls_R_factor_all 0.0515
_refine_ls_R_factor_gt 0.0315
_refine_ls_shift/su_max 0.003
_refine_ls_shift/su_mean 0.000
_refine_ls_structure_factor_coef Fsqd
_refine_ls_weighting_details 'w=1/[\s^2^(Fo^2^)+(0.0310P)^2^+4.2053P] where P=(Fo^2^+2Fc^2^)/3'
_refine_ls_weighting_scheme calc
_refine_ls_wR_factor_gt 0.0685
_refine_ls_wR_factor_ref 0.0733
_reflns_Friedel_coverage 0.000
_reflns_number_gt 10717
_reflns_number_total 13763
_reflns_threshold_expression 'I > 2\s(I)'
_cod_data_source_file ja5b09913_si_002.cif
_cod_data_source_block 5
_cod_original_cell_volume 7803.49(14)
_cod_database_code 4129722
_shelx_shelxl_version_number 2014/7
_shelx_space_group_comment
;
The symmetry employed for this shelxl refinement is uniquely defined
by the following loop, which should always be used as a source of
symmetry information in preference to the above space-group names.
They are only intended as comments.
;

loop_
_space_group_symop_operation_xyz
'x, y, z'
'-x+1/2, -y, z+1/2'
'-x, y+1/2, -z+1/2'
'x+1/2, -y+1/2, -z'
'-x, -y, -z'
'x-1/2, y, -z-1/2'
'x, -y-1/2, z-1/2'
'-x-1/2, y-1/2, z'

loop_
_atom_site_label
_atom_site_type_symbol
_atom_site_fract_x
_atom_site_fract_y
_atom_site_fract_z
_atom_site_U_iso_or_equiv
_atom_site_adp_type
_atom_site_occupancy
_atom_site_site_symmetry_order
_atom_site_calc_flag
_atom_site_refinement_flags_posn
_atom_site_refinement_flags_adp
Zn1 Zn 0.49139(2) 0.38533(2) 0.52314(2) 0.01409(4) Uani 1 1 d . .
Zn2 Zn 0.34761(2) 0.31325(2) 0.45714(2) 0.01381(4) Uani 1 1 d . .
Br1 Br 0.33664(2) 0.44871(2) 0.51567(2) 0.02429(5) Uani 1 1 d . .
Br2 Br 0.37519(2) 0.23029(2) 0.41314(2) 0.02750(5) Uani 1 1 d . .
O1 O 0.49453(10) 0.35433(5) 0.45098(4) 0.0151(2) Uani 1 1 d . .
C1 C 0.53195(14) 0.38606(6) 0.41289(6) 0.0141(3) Uani 1 1 d . .
C2 C 0.63739(14) 0.41096(7) 0.41855(6) 0.0149(3) Uani 1 1 d . .
C3 C 0.70634(14) 0.39929(7) 0.46537(6) 0.0172(3) Uani 1 1 d . .
H3A H 0.7199 0.3606 0.4672 0.021 Uiso 1 1 calc R U
H3B H 0.7801 0.4170 0.4618 0.021 Uiso 1 1 calc R U
N4 N 0.65340(12) 0.41690(6) 0.51434(5) 0.0146(3) Uani 1 1 d D .
H4 H 0.6502(17) 0.45257(8) 0.5133(8) 0.017(5) Uiso 1 1 d D .
C5 C 0.72581(15) 0.40005(7) 0.55801(6) 0.0187(3) Uani 1 1 d . .
H5A H 0.8052 0.4064 0.5486 0.022 Uiso 1 1 calc R U
H5B H 0.7164 0.3614 0.5631 0.022 Uiso 1 1 calc R U
C6 C 0.70184(15) 0.42823(7) 0.60914(6) 0.0172(3) Uani 1 1 d . .
C7 C 0.57640(15) 0.43570(7) 0.61998(7) 0.0201(3) Uani 1 1 d . .
H7A H 0.5668 0.4409 0.6575 0.024 Uiso 1 1 calc R U
H7B H 0.5517 0.4688 0.6028 0.024 Uiso 1 1 calc R U
N8 N 0.50043(12) 0.39230(6) 0.60361(6) 0.0168(3) Uani 1 1 d D .
H8 H 0.4293(6) 0.4032(7) 0.6085(8) 0.017(5) Uiso 1 1 d D .
C9 C 0.51120(15) 0.34031(7) 0.63025(7) 0.0198(3) Uani 1 1 d . .
H9A H 0.5281 0.3462 0.6671 0.024 Uiso 1 1 calc R U
H9B H 0.5740 0.3199 0.6150 0.024 Uiso 1 1 calc R U
C10 C 0.40388(15) 0.30905(7) 0.62520(6) 0.0175(3) Uani 1 1 d . .
C11 C 0.35723(14) 0.29813(7) 0.57639(6) 0.0150(3) Uani 1 1 d . .
O11 O 0.40902(10) 0.31388(5) 0.53296(4) 0.0150(2) Uani 1 1 d . .
C12 C 0.25515(15) 0.26950(6) 0.57517(6) 0.0153(3) Uani 1 1 d . .
C13 C 0.19553(15) 0.25768(7) 0.52537(6) 0.0183(3) Uani 1 1 d . .
H13A H 0.2363 0.2292 0.5069 0.022 Uiso 1 1 calc R U
H13B H 0.1190 0.2446 0.5330 0.022 Uiso 1 1 calc R U
N14 N 0.18772(12) 0.30546(6) 0.49147(5) 0.0162(3) Uani 1 1 d D .
H14 H 0.1724(17) 0.3337(5) 0.5115(6) 0.021(6) Uiso 1 1 d D .
C15 C 0.09212(15) 0.30009(8) 0.45555(7) 0.0208(3) Uani 1 1 d . .
H15A H 0.0228 0.2944 0.4758 0.025 Uiso 1 1 calc R U
H15B H 0.1041 0.2682 0.4340 0.025 Uiso 1 1 calc R U
C16 C 0.07464(14) 0.34809(7) 0.42015(7) 0.0186(3) Uani 1 1 d . .
C17 C 0.16861(14) 0.35329(8) 0.38045(7) 0.0196(3) Uani 1 1 d . .
H17A H 0.1736 0.3195 0.3612 0.024 Uiso 1 1 calc R U
H17B H 0.1470 0.3812 0.3556 0.024 Uiso 1 1 calc R U
N18 N 0.28169(12) 0.36612(6) 0.40046(5) 0.0148(3) Uani 1 1 d D .
H18 H 0.2784(18) 0.3985(3) 0.4149(7) 0.022(6) Uiso 1 1 d D .
C19 C 0.36103(14) 0.36792(7) 0.35648(6) 0.0187(3) Uani 1 1 d . .
H19A H 0.3242 0.3866 0.3275 0.022 Uiso 1 1 calc R U
H19B H 0.3763 0.3311 0.3452 0.022 Uiso 1 1 calc R U
C20 C 0.47121(14) 0.39481(7) 0.36747(6) 0.0152(3) Uani 1 1 d . .
C21 C 0.51787(14) 0.42650(7) 0.32887(6) 0.0170(3) Uani 1 1 d . .
H21A H 0.4762 0.4317 0.2981 0.020 Uiso 1 1 calc R U
C22 C 0.62259(14) 0.45082(7) 0.33323(6) 0.0165(3) Uani 1 1 d . .
C23 C 0.67962(14) 0.44267(7) 0.37954(7) 0.0171(3) Uani 1 1 d . .
H23A H 0.7501 0.4595 0.3845 0.021 Uiso 1 1 calc R U
C24 C 0.67425(15) 0.48471(7) 0.29030(7) 0.0186(3) Uani 1 1 d . .
C25 C 0.61045(19) 0.47857(10) 0.23984(8) 0.0361(5) Uani 1 1 d . .
H25A H 0.6472 0.4997 0.2131 0.054 Uiso 1 1 calc R U
H25B H 0.5331 0.4909 0.2444 0.054 Uiso 1 1 calc R U
H25C H 0.6101 0.4411 0.2296 0.054 Uiso 1 1 calc R U
C26 C 0.67416(18) 0.54348(8) 0.30565(8) 0.0287(4) Uani 1 1 d . .
H26A H 0.7146 0.5642 0.2797 0.043 Uiso 1 1 calc R U
H26B H 0.7112 0.5476 0.3391 0.043 Uiso 1 1 calc R U
H26C H 0.5966 0.5562 0.3080 0.043 Uiso 1 1 calc R U
C27 C 0.79659(17) 0.46798(9) 0.28072(8) 0.0291(4) Uani 1 1 d . .
H27A H 0.8275 0.4887 0.2522 0.044 Uiso 1 1 calc R U
H27B H 0.7992 0.4301 0.2721 0.044 Uiso 1 1 calc R U
H27C H 0.8410 0.4744 0.3118 0.044 Uiso 1 1 calc R U
C28 C 0.75344(18) 0.48403(8) 0.60879(8) 0.0274(4) Uani 1 1 d . .
H28A H 0.7307 0.5031 0.6399 0.041 Uiso 1 1 calc R U
H28B H 0.7271 0.5034 0.5784 0.041 Uiso 1 1 calc R U
H28C H 0.8355 0.4812 0.6078 0.041 Uiso 1 1 calc R U
C29 C 0.75949(17) 0.39593(8) 0.65161(7) 0.0243(4) Uani 1 1 d . .
H29A H 0.7287 0.3599 0.6521 0.036 Uiso 1 1 calc R U
H29B H 0.7463 0.4129 0.6850 0.036 Uiso 1 1 calc R U
H29C H 0.8404 0.3944 0.6449 0.036 Uiso 1 1 calc R U
C30 C 0.35247(15) 0.29014(7) 0.66976(7) 0.0185(3) Uani 1 1 d . .
H30A H 0.3856 0.2982 0.7021 0.022 Uiso 1 1 calc R U
C31 C 0.25450(15) 0.25994(7) 0.66883(6) 0.0175(3) Uani 1 1 d . .
C32 C 0.20760(14) 0.25077(7) 0.62050(7) 0.0176(3) Uani 1 1 d . .
H32A H 0.1401 0.2308 0.6185 0.021 Uiso 1 1 calc R U
C33 C 0.20346(16) 0.23612(7) 0.71786(7) 0.0211(4) Uani 1 1 d . .
C34 C 0.2350(2) 0.26806(10) 0.76567(8) 0.0366(5) Uani 1 1 d . .
H34A H 0.1981 0.2527 0.7959 0.055 Uiso 1 1 calc R U
H34B H 0.2106 0.3049 0.7614 0.055 Uiso 1 1 calc R U
H34C H 0.3166 0.2670 0.7704 0.055 Uiso 1 1 calc R U
C35 C 0.2491(2) 0.17935(9) 0.72348(9) 0.0407(6) Uani 1 1 d . .
H35A H 0.2162 0.1627 0.7540 0.061 Uiso 1 1 calc R U
H35B H 0.3310 0.1805 0.7271 0.061 Uiso 1 1 calc R U
H35C H 0.2293 0.1586 0.6929 0.061 Uiso 1 1 calc R U
C36 C 0.07571(19) 0.23347(11) 0.71490(9) 0.0388(6) Uani 1 1 d . .
H36A H 0.0460 0.2191 0.7472 0.058 Uiso 1 1 calc R U
H36B H 0.0535 0.2104 0.6863 0.058 Uiso 1 1 calc R U
H36C H 0.0455 0.2692 0.7094 0.058 Uiso 1 1 calc R U
C37 C 0.05938(17) 0.39925(8) 0.45096(8) 0.0290(4) Uani 1 1 d . .
H37A H 0.1286 0.4071 0.4699 0.043 Uiso 1 1 calc R U
H37B H -0.0027 0.3949 0.4753 0.043 Uiso 1 1 calc R U
H37C H 0.0425 0.4286 0.4275 0.043 Uiso 1 1 calc R U
C38 C -0.03366(16) 0.33731(9) 0.38939(8) 0.0272(4) Uani 1 1 d . .
H38A H -0.0494 0.3676 0.3668 0.041 Uiso 1 1 calc R U
H38B H -0.0965 0.3323 0.4132 0.041 Uiso 1 1 calc R U
H38C H -0.0240 0.3052 0.3686 0.041 Uiso 1 1 calc R U
C40 C 0.0847(2) 0.37011(10) 0.64708(11) 0.0450(6) Uani 1 1 d . .
H40A H 0.1636 0.3578 0.6483 0.054 Uiso 1 1 calc R U
H40B H 0.0374 0.3397 0.6366 0.054 Uiso 1 1 calc R U
Cl1 Cl 0.04395(6) 0.39151(3) 0.70863(3) 0.04945(16) Uani 1 1 d . .
Cl2 Cl 0.07214(7) 0.42091(4) 0.60135(3) 0.0685(2) Uani 1 1 d . .

loop_
_atom_site_aniso_label
_atom_site_aniso_U_11
_atom_site_aniso_U_22
_atom_site_aniso_U_33
_atom_site_aniso_U_23
_atom_site_aniso_U_13
_atom_site_aniso_U_12
Zn1 0.01483(9) 0.01517(9) 0.01227(8) 0.00005(7) -0.00102(7) -0.00306(7)
Zn2 0.01485(9) 0.01404(9) 0.01254(8) -0.00003(7) -0.00018(7) -0.00284(7)
Br1 0.02554(9) 0.01855(9) 0.02877(10) -0.00013(7) -0.00542(7) 0.00419(7)
Br2 0.03386(11) 0.01862(9) 0.03003(10) -0.00878(7) 0.00666(8) -0.00332(7)
O1 0.0168(6) 0.0181(6) 0.0105(5) 0.0017(4) 0.0002(4) -0.0053(4)
C1 0.0164(7) 0.0143(7) 0.0116(7) 0.0005(6) 0.0021(6) -0.0020(6)
C2 0.0143(7) 0.0179(8) 0.0125(7) 0.0002(6) 0.0018(6) -0.0014(6)
C3 0.0150(7) 0.0222(8) 0.0146(7) 0.0011(6) -0.0001(6) -0.0001(6)
N4 0.0156(6) 0.0151(6) 0.0129(6) 0.0010(5) -0.0025(5) -0.0010(5)
C5 0.0175(8) 0.0236(9) 0.0150(7) 0.0020(6) -0.0035(6) 0.0013(6)
C6 0.0195(8) 0.0172(8) 0.0150(7) 0.0007(6) -0.0044(6) -0.0041(6)
C7 0.0223(9) 0.0181(8) 0.0198(8) -0.0048(6) -0.0031(7) -0.0028(7)
N8 0.0151(7) 0.0187(7) 0.0166(6) -0.0014(5) -0.0015(5) -0.0017(5)
C9 0.0205(8) 0.0229(9) 0.0162(8) 0.0040(6) -0.0027(7) -0.0045(7)
C10 0.0179(8) 0.0194(8) 0.0152(7) 0.0023(6) 0.0004(6) -0.0026(6)
C11 0.0184(8) 0.0138(7) 0.0129(7) 0.0016(6) 0.0010(6) -0.0005(6)
O11 0.0173(6) 0.0171(6) 0.0105(5) 0.0021(4) 0.0001(4) -0.0039(4)
C12 0.0183(8) 0.0141(7) 0.0136(7) 0.0006(6) 0.0000(6) -0.0017(6)
C13 0.0219(8) 0.0184(8) 0.0146(7) 0.0025(6) -0.0019(6) -0.0076(7)
N14 0.0162(7) 0.0183(7) 0.0141(6) 0.0008(5) -0.0020(5) -0.0039(5)
C15 0.0173(8) 0.0258(9) 0.0194(8) 0.0031(7) -0.0045(7) -0.0075(7)
C16 0.0131(7) 0.0230(9) 0.0197(8) 0.0013(7) -0.0030(6) -0.0027(6)
C17 0.0151(8) 0.0270(9) 0.0167(8) 0.0035(7) -0.0041(6) -0.0057(7)
N18 0.0147(6) 0.0163(7) 0.0136(6) 0.0002(5) 0.0003(5) -0.0035(5)
C19 0.0176(8) 0.0264(9) 0.0122(7) 0.0009(6) 0.0006(6) -0.0066(7)
C20 0.0145(7) 0.0186(8) 0.0126(7) 0.0005(6) 0.0012(6) -0.0034(6)
C21 0.0167(8) 0.0214(8) 0.0128(7) 0.0021(6) 0.0007(6) -0.0008(6)
C22 0.0166(8) 0.0189(8) 0.0140(7) 0.0010(6) 0.0039(6) -0.0018(6)
C23 0.0141(7) 0.0211(8) 0.0162(7) -0.0002(6) 0.0017(6) -0.0040(6)
C24 0.0181(8) 0.0239(9) 0.0139(7) 0.0020(6) 0.0046(6) -0.0033(6)
C25 0.0370(12) 0.0546(14) 0.0167(9) 0.0105(9) 0.0000(8) -0.0192(11)
C26 0.0329(11) 0.0239(10) 0.0291(10) 0.0051(8) 0.0112(8) -0.0013(8)
C27 0.0236(10) 0.0326(11) 0.0310(10) 0.0061(8) 0.0138(8) 0.0010(8)
C28 0.0334(11) 0.0244(10) 0.0245(9) 0.0017(7) -0.0086(8) -0.0110(8)
C29 0.0253(9) 0.0293(10) 0.0183(8) 0.0029(7) -0.0069(7) -0.0032(8)
C30 0.0221(8) 0.0204(8) 0.0129(7) 0.0021(6) -0.0008(6) -0.0022(7)
C31 0.0207(8) 0.0170(8) 0.0148(7) 0.0029(6) 0.0016(6) 0.0002(6)
C32 0.0170(8) 0.0181(8) 0.0178(8) 0.0028(6) 0.0011(6) -0.0024(6)
C33 0.0247(9) 0.0253(9) 0.0134(8) 0.0037(7) 0.0029(7) -0.0045(7)
C34 0.0499(14) 0.0449(13) 0.0151(9) -0.0001(8) 0.0070(9) -0.0157(11)
C35 0.0610(16) 0.0298(11) 0.0312(11) 0.0133(9) 0.0138(11) 0.0044(11)
C36 0.0266(11) 0.0648(16) 0.0251(10) 0.0137(10) 0.0056(9) -0.0093(10)
C37 0.0214(9) 0.0296(10) 0.0358(11) -0.0050(8) -0.0020(8) 0.0029(8)
C38 0.0171(8) 0.0356(11) 0.0291(10) 0.0051(8) -0.0074(7) -0.0065(8)
C40 0.0392(13) 0.0392(13) 0.0566(16) -0.0123(12) -0.0038(12) 0.0044(11)
Cl1 0.0447(4) 0.0545(4) 0.0491(4) -0.0079(3) -0.0073(3) -0.0003(3)
Cl2 0.0561(5) 0.0921(6) 0.0574(5) 0.0166(4) 0.0015(4) -0.0138(4)

loop_
_atom_type_symbol
_atom_type_description
_atom_type_scat_dispersion_real
_atom_type_scat_dispersion_imag
_atom_type_scat_source
C C 0.0033 0.0016 'International Tables Vol C Tables 4.2.6.8 and 6.1.1.4'
H H 0.0000 0.0000 'International Tables Vol C Tables 4.2.6.8 and 6.1.1.4'
N N 0.0061 0.0033 'International Tables Vol C Tables 4.2.6.8 and 6.1.1.4'
O O 0.0106 0.0060 'International Tables Vol C Tables 4.2.6.8 and 6.1.1.4'
Zn Zn 0.2839 1.4301 'International Tables Vol C Tables 4.2.6.8 and 6.1.1.4'
Br Br -0.2901 2.4595 'International Tables Vol C Tables 4.2.6.8 and 6.1.1.4'
Cl Cl 0.1484 0.1585 'International Tables Vol C Tables 4.2.6.8 and 6.1.1.4'

loop_
_geom_angle_atom_site_label_1
_geom_angle_atom_site_label_2
_geom_angle_atom_site_label_3
_geom_angle
O1 Zn1 O11 77.77(5)
O1 Zn1 N4 91.61(5)
O11 Zn1 N4 141.26(5)
O1 Zn1 N8 161.77(5)
O11 Zn1 N8 88.52(5)
N4 Zn1 N8 91.70(5)
O1 Zn1 Br1 101.03(3)
O11 Zn1 Br1 102.73(3)
N4 Zn1 Br1 115.90(4)
N8 Zn1 Br1 93.61(4)
O1 Zn2 O11 76.77(4)
O1 Zn2 N14 148.65(5)
O11 Zn2 N14 85.31(5)
O1 Zn2 N18 86.85(5)
O11 Zn2 N18 140.36(5)
N14 Zn2 N18 91.03(5)
O1 Zn2 Br2 106.63(3)
O11 Zn2 Br2 113.89(3)
N14 Zn2 Br2 104.09(4)
N18 Zn2 Br2 105.29(4)
C1 O1 Zn1 117.15(10)
C1 O1 Zn2 129.94(10)
Zn1 O1 Zn2 96.12(5)
O1 C1 C20 122.75(15)
O1 C1 C2 118.75(14)
C20 C1 C2 118.49(14)
C23 C2 C1 120.19(15)
C23 C2 C3 120.60(15)
C1 C2 C3 119.04(14)
N4 C3 C2 113.85(14)
C5 N4 C3 108.79(13)
C5 N4 Zn1 109.99(10)
C3 N4 Zn1 111.70(10)
N4 C5 C6 114.93(14)
C7 C6 C29 111.68(15)
C7 C6 C5 113.44(14)
C29 C6 C5 107.17(15)
C7 C6 C28 106.22(15)
C29 C6 C28 108.11(15)
C5 C6 C28 110.13(15)
N8 C7 C6 116.89(14)
C7 N8 C9 117.61(14)
C7 N8 Zn1 112.25(11)
C9 N8 Zn1 113.22(11)
N8 C9 C10 110.27(14)
C30 C10 C11 120.49(16)
C30 C10 C9 118.59(15)
C11 C10 C9 120.91(15)
O11 C11 C10 121.05(15)
O11 C11 C12 121.70(15)
C10 C11 C12 117.24(15)
C11 O11 Zn1 125.31(10)
C11 O11 Zn2 128.65(10)
Zn1 O11 Zn2 93.21(4)
C32 C12 C11 120.31(15)
C32 C12 C13 117.99(15)
C11 C12 C13 121.70(15)
N14 C13 C12 112.14(14)
C15 N14 C13 110.28(13)
C15 N14 Zn2 115.84(11)
C13 N14 Zn2 105.53(11)
N14 C15 C16 114.29(14)
C37 C16 C17 111.66(15)
C37 C16 C15 111.49(16)
C17 C16 C15 111.92(15)
C37 C16 C38 108.72(16)
C17 C16 C38 106.11(15)
C15 C16 C38 106.62(15)
N18 C17 C16 116.61(14)
C17 N18 C19 108.39(13)
C17 N18 Zn2 116.17(11)
C19 N18 Zn2 108.45(11)
N18 C19 C20 115.03(14)
C21 C20 C1 119.29(15)
C21 C20 C19 117.90(15)
C1 C20 C19 122.64(15)
C22 C21 C20 123.25(15)
C21 C22 C23 116.13(15)
C21 C22 C24 122.97(15)
C23 C22 C24 120.90(15)
C2 C23 C22 122.60(15)
C25 C24 C26 108.77(17)
C25 C24 C22 111.70(15)
C26 C24 C22 110.33(14)
C25 C24 C27 107.79(16)
C26 C24 C27 107.91(16)
C22 C24 C27 110.22(15)
C31 C30 C10 122.67(16)
C30 C31 C32 116.21(15)
C30 C31 C33 122.07(15)
C32 C31 C33 121.67(16)
C12 C32 C31 122.98(16)
C36 C33 C34 108.03(18)
C36 C33 C31 111.75(15)
C34 C33 C31 111.87(15)
C36 C33 C35 108.50(19)
C34 C33 C35 109.00(18)
C31 C33 C35 107.61(16)
Cl2 C40 Cl1 111.72(14)

loop_
_geom_bond_atom_site_label_1
_geom_bond_atom_site_label_2
_geom_bond_distance
Zn1 O1 2.0325(12)
Zn1 O11 2.0658(12)
Zn1 N4 2.1000(14)
Zn1 N8 2.1027(15)
Zn1 Br1 2.4467(3)
Zn2 O1 2.0397(12)
Zn2 O11 2.1028(11)
Zn2 N14 2.1129(15)
Zn2 N18 2.1361(14)
Zn2 Br2 2.4050(3)
O1 C1 1.3486(19)
C1 C20 1.403(2)
C1 C2 1.412(2)
C2 C23 1.386(2)
C2 C3 1.498(2)
C3 N4 1.489(2)
N4 C5 1.488(2)
C5 C6 1.534(2)
C6 C7 1.532(3)
C6 C29 1.534(2)
C6 C28 1.534(2)
C7 N8 1.482(2)
N8 C9 1.487(2)
C9 C10 1.507(2)
C10 C30 1.394(2)
C10 C11 1.413(2)
C11 O11 1.3466(19)
C11 C12 1.414(2)
C12 C32 1.390(2)
C12 C13 1.507(2)
C13 N14 1.495(2)
N14 C15 1.479(2)
C15 C16 1.534(3)
C16 C37 1.528(3)
C16 C17 1.529(2)
C16 C38 1.542(2)
C17 N18 1.480(2)
N18 C19 1.484(2)
C19 C20 1.504(2)
C20 C21 1.398(2)
C21 C22 1.395(2)
C22 C23 1.398(2)
C22 C24 1.534(2)
C24 C25 1.524(3)
C24 C26 1.533(3)
C24 C27 1.537(3)
C30 C31 1.393(2)
C31 C32 1.395(2)
C31 C33 1.535(2)
C33 C36 1.526(3)
C33 C34 1.528(3)
C33 C35 1.537(3)
C40 Cl2 1.753(3)
C40 Cl1 1.757(3)
